data_7242056
loop_
_publ_author_name
'Shin, Ji-Young'

_publ_section_title
;
 The synthesis and characterization of the octahedral CoIII complex of a
 pyrrolopyrrolizine derivative formed with
 dicyanovinylene-bis-(meso-aryl)dipyrrin
;
_journal_issue 4
_journal_name_full 'RSC Advances'
_journal_page_first 2315
_journal_page_last 2319
_journal_paper_doi 10.1039/D0RA09452H
_journal_volume 11
_journal_year 2021
_chemical_formula_sum 'C69.38 H22.4 Cl3 Co F20 N12 O3.38'
_chemical_formula_weight 1623.19
_space_group_crystal_system triclinic
_space_group_IT_number 2
_space_group_name_Hall '-P 1'
_space_group_name_H-M_alt 'P -1'
_atom_sites_solution_hydrogens geom
_audit_creation_method SHELXL-2014
_audit_update_record
;
2018-09-28 deposited with the CCDC.	2020-12-15 downloaded from the CCDC.
;
_cell_angle_alpha 63.767(5)
_cell_angle_beta 83.998(5)
_cell_angle_gamma 77.380(5)
_cell_formula_units_Z 2
_cell_length_a 11.204(5)
_cell_length_b 16.844(5)
_cell_length_c 18.858(5)
_cell_measurement_reflns_used 8242
_cell_measurement_temperature 93(2)
_cell_measurement_theta_max 25.0250
_cell_measurement_theta_min 3.0230
_cell_volume 3115.1(19)
_computing_cell_refinement 'CrystalClear (Rigaku Inc., 2008)'
_computing_data_collection 'CrystalClear (Rigaku Inc., 2008)'
_computing_data_reduction 'CrystalClear (Rigaku Inc., 2008)'
_computing_structure_refinement 'SHELXL-2014 (Sheldrick, 2014)'
_diffrn_ambient_temperature 93(2)
_diffrn_detector_area_resol_mean 28.5714
_diffrn_measured_fraction_theta_full 0.985
_diffrn_measured_fraction_theta_max 0.966
_diffrn_measurement_device_type
;
Saturn724+ (2x2 bin mode)
;
_diffrn_measurement_method dtprofit.ref
_diffrn_radiation_type MoK\a
_diffrn_radiation_wavelength 0.71069
_diffrn_reflns_av_R_equivalents 0.0435
_diffrn_reflns_av_unetI/netI 0.0751
_diffrn_reflns_Laue_measured_fraction_full 0.985
_diffrn_reflns_Laue_measured_fraction_max 0.966
_diffrn_reflns_limit_h_max 14
_diffrn_reflns_limit_h_min -10
_diffrn_reflns_limit_k_max 21
_diffrn_reflns_limit_k_min -21
_diffrn_reflns_limit_l_max 22
_diffrn_reflns_limit_l_min -24
_diffrn_reflns_number 26084
_diffrn_reflns_point_group_measured_fraction_full 0.985
_diffrn_reflns_point_group_measured_fraction_max 0.966
_diffrn_reflns_theta_full 25.240
_diffrn_reflns_theta_max 27.499
_diffrn_reflns_theta_min 1.863
_diffrn_source 'Rotating Anode'
_exptl_absorpt_coefficient_mu 0.528
_exptl_absorpt_correction_T_max 1.0000
_exptl_absorpt_correction_T_min 0.8078
_exptl_absorpt_correction_type multi-scan
_exptl_crystal_colour Green
_exptl_crystal_density_diffrn 1.728
_exptl_crystal_description Prism
_exptl_crystal_F_000 1611
_exptl_crystal_size_max 0.090
_exptl_crystal_size_mid 0.090
_exptl_crystal_size_min 0.010
_refine_diff_density_max 1.397
_refine_diff_density_min -1.090
_refine_diff_density_rms 0.135
_refine_ls_extinction_method none
_refine_ls_goodness_of_fit_ref 1.072
_refine_ls_hydrogen_treatment constr
_refine_ls_matrix_type full
_refine_ls_number_parameters 1008
_refine_ls_number_reflns 13830
_refine_ls_number_restraints 0
_refine_ls_restrained_S_all 1.072
_refine_ls_R_factor_all 0.1385
_refine_ls_R_factor_gt 0.0972
_refine_ls_shift/su_max 0.000
_refine_ls_shift/su_mean 0.000
_refine_ls_structure_factor_coef Fsqd
_refine_ls_weighting_details 'w=1/[\s^2^(Fo^2^)+(0.1067P)^2^+25.0493P] where P=(Fo^2^+2Fc^2^)/3'
_refine_ls_weighting_scheme calc
_refine_ls_wR_factor_gt 0.2688
_refine_ls_wR_factor_ref 0.2944
_reflns_Friedel_coverage 0.000
_reflns_number_gt 9138
_reflns_number_total 13830
_reflns_threshold_expression 'I > 2\s(I)'
_cod_data_source_file d0ra09452h2.cif
_cod_data_source_block 180919js
_cod_depositor_comments
;
The following automatic conversions were performed:

data item '_exptl_absorpt_correction_type' value 'Multi-scan' was
changed to 'multi-scan' in accordance with the
/home/data/users/saulius/crontab/automatic-downloads/rss-feeds/RSC/lib/dictionaries/cif_core.dic
dictionary named 'cif_core.dic' version 2.4.2 last updated on
2011-04-26.

Automatic conversion script
Id: cif_fix_values 7556 2019-12-06 15:28:31Z antanas 
;
_cod_original_formula_sum 'C69.38 H22.40 Cl3 Co F20 N12 O3.38'
_cod_database_code 7242056
_shelx_space_group_comment
;
The symmetry employed for this shelxl refinement is uniquely defined
by the following loop, which should always be used as a source of
symmetry information in preference to the above space-group names.
They are only intended as comments.
;
_shelx_estimated_absorpt_t_min 0.954
_shelx_estimated_absorpt_t_max 0.995
_shelxl_version_number 2014-3

loop_
_space_group_symop_operation_xyz
'x, y, z'
'-x, -y, -z'

loop_
_atom_site_label
_atom_site_type_symbol
_atom_site_fract_x
_atom_site_fract_y
_atom_site_fract_z
_atom_site_U_iso_or_equiv
_atom_site_adp_type
_atom_site_occupancy
_atom_site_site_symmetry_order
_atom_site_calc_flag
_atom_site_refinement_flags_posn
_atom_site_refinement_flags_adp
_atom_site_refinement_flags_occupancy
_atom_site_disorder_assembly
_atom_site_disorder_group
Co1 Co -0.16687(9) 0.01647(6) 0.27347(5) 0.0268(2) Uani 1 1 d . . . . .
Cl1 Cl -0.5615(2) -0.17785(16) 0.16124(13) 0.0546(6) Uani 1 1 d . . . . .
Cl2 Cl -0.5733(3) -0.33706(17) 0.30636(13) 0.0608(6) Uani 1 1 d . . . . .
Cl3 Cl -0.6244(3) -0.33316(16) 0.15656(14) 0.0611(6) Uani 1 1 d . . . . .
F7 F -0.0878(4) -0.6087(3) 0.3532(3) 0.0454(11) Uani 1 1 d . . . . .
F5 F -0.4368(4) 0.3470(3) 0.1338(3) 0.0462(11) Uani 1 1 d . . . . .
F15 F 0.2737(4) -0.1711(3) 0.4477(3) 0.0459(11) Uani 1 1 d . . . . .
F20 F -0.6051(4) 0.2934(3) 0.2583(2) 0.0432(11) Uani 1 1 d . . . . .
F1 F -0.0452(4) 0.3482(3) 0.2074(3) 0.0450(11) Uani 1 1 d . . . . .
F6 F -0.2398(4) -0.4477(3) 0.2966(3) 0.0421(10) Uani 1 1 d . . . . .
F8 F 0.1567(4) -0.6193(3) 0.3594(3) 0.0516(13) Uani 1 1 d . . . . .
F12 F 0.1643(5) -0.4863(3) 0.4848(3) 0.0586(14) Uani 1 1 d . . . . .
F18 F -0.8688(5) 0.5326(3) 0.0697(3) 0.0580(14) Uani 1 1 d . . . . .
F9 F 0.2471(4) -0.4666(3) 0.3145(3) 0.0521(12) Uani 1 1 d . . . . .
F11 F 0.0096(4) -0.3318(3) 0.4076(3) 0.0450(11) Uani 1 1 d . . . . .
F10 F 0.0959(4) -0.3040(3) 0.2540(3) 0.0472(11) Uani 1 1 d . . . . .
F19 F -0.7177(5) 0.4678(3) 0.1938(3) 0.0548(13) Uani 1 1 d . . . . .
C44 C -0.3879(6) -0.0525(4) 0.4117(4) 0.0277(14) Uani 1 1 d . . . . .
F4 F -0.4904(5) 0.5270(3) 0.0755(3) 0.0618(14) Uani 1 1 d . . . . .
F16 F -0.7979(5) 0.2474(3) 0.0726(3) 0.0550(13) Uani 1 1 d . . . . .
C39 C 0.0481(6) -0.1587(4) 0.3790(4) 0.0288(14) Uani 1 1 d . . . . .
N11 N -0.5480(5) 0.0479(4) 0.3322(3) 0.0295(12) Uani 1 1 d . . . . .
F2 F -0.1036(5) 0.5275(3) 0.1528(3) 0.0542(13) Uani 1 1 d . . . . .
N7 N 0.0074(5) -0.0103(3) 0.2661(3) 0.0272(12) Uani 1 1 d . . . . .
O1 O -0.5121(5) -0.1229(3) 0.3146(3) 0.0368(12) Uani 1 1 d . . . . .
O2 O -0.4120(5) -0.0409(3) 0.1073(3) 0.0424(13) Uani 1 1 d . . . . .
N5 N -0.1531(6) -0.1238(4) 0.1309(3) 0.0303(13) Uani 1 1 d . . . . .
F17 F -0.9126(5) 0.4194(3) 0.0123(3) 0.0615(14) Uani 1 1 d . . . . .
F13 F 0.3765(5) -0.4858(3) 0.5444(3) 0.0664(16) Uani 1 1 d . . . . .
F3 F -0.3249(6) 0.6192(3) 0.0857(3) 0.0634(15) Uani 1 1 d . . . . .
C6 C -0.2018(6) 0.2047(4) 0.1501(4) 0.0279(14) Uani 1 1 d . . . . .
N3 N -0.1691(5) -0.0702(4) 0.2313(3) 0.0304(12) Uani 1 1 d . . . . .
C11 C -0.1463(7) 0.0098(4) 0.0236(4) 0.0309(15) Uani 1 1 d . . . . .
N6 N -0.3433(6) -0.1846(4) 0.2606(3) 0.0346(14) Uani 1 1 d . . . . .
H76 H -0.3519 -0.1436 0.2112 0.042 Uiso 1 1 calc R U . . .
C30 C -0.1214(7) -0.4496(4) 0.3005(4) 0.0328(16) Uani 1 1 d . . . . .
C49 C -0.6422(7) 0.1144(4) 0.2837(4) 0.0314(15) Uani 1 1 d . . . . .
C50 C -0.6272(7) 0.1685(4) 0.1993(4) 0.0327(15) Uani 1 1 d . . . . .
N1 N -0.1516(5) 0.0942(4) 0.3206(3) 0.0308(13) Uani 1 1 d . . . . .
C57 C 0.1364(6) -0.2445(4) 0.4225(4) 0.0302(15) Uani 1 1 d . . . . .
N8 N -0.1705(5) -0.0847(3) 0.3762(3) 0.0289(12) Uani 1 1 d . . . . .
F14 F 0.4263(5) -0.3271(4) 0.5260(3) 0.0640(15) Uani 1 1 d . . . . .
C63 C -0.6947(7) 0.2645(4) 0.1671(4) 0.0337(16) Uani 1 1 d . . . . .
N9 N -0.3452(5) 0.0506(3) 0.2758(3) 0.0283(12) Uani 1 1 d . . . . .
C55 C -0.4212(6) 0.0216(4) 0.3318(4) 0.0274(14) Uani 1 1 d . . . . .
C5 C -0.2105(7) 0.2394(4) 0.2070(4) 0.0300(14) Uani 1 1 d . . . . .
N2 N -0.1808(5) 0.1147(3) 0.1677(3) 0.0272(12) Uani 1 1 d . . . . .
C17 C -0.2504(7) -0.2598(4) 0.2864(4) 0.0323(15) Uani 1 1 d . . . . .
C12 C -0.1395(7) -0.0858(4) 0.0494(4) 0.0334(16) Uani 1 1 d . . . . .
C66 C -0.8131(7) 0.4455(5) 0.1023(5) 0.0432(19) Uani 1 1 d . . . . .
C38 C 0.0843(6) -0.0931(4) 0.3110(4) 0.0277(14) Uani 1 1 d . . . . .
C29 C -0.0759(7) -0.3700(4) 0.2731(4) 0.0315(15) Uani 1 1 d . . . . .
C23 C -0.2405(7) 0.3394(4) 0.1751(4) 0.0311(15) Uani 1 1 d . . . . .
C45 C -0.4953(6) -0.0630(4) 0.4558(4) 0.0303(15) Uani 1 1 d . . . . .
C65 C -0.8362(8) 0.3879(5) 0.0725(5) 0.0440(19) Uani 1 1 d . . . . .
C20 C -0.4205(7) -0.1815(5) 0.3212(4) 0.0326(15) Uani 1 1 d . . . . .
C22 C -0.1382(7) 0.0721(5) -0.0562(4) 0.0324(15) Uani 1 1 d . . . . .
C10 C -0.1567(7) 0.0277(4) 0.0899(4) 0.0296(15) Uani 1 1 d . . . . .
C9 C -0.1721(7) 0.1092(4) 0.0965(4) 0.0305(15) Uani 1 1 d . . . . .
N12 N -0.5150(5) 0.0443(3) 0.1713(3) 0.0312(13) Uani 1 1 d . . . . .
H75 H -0.5197 0.0004 0.2188 0.037 Uiso 1 1 calc R U . . .
C32 C 0.0800(7) -0.5383(4) 0.3319(4) 0.0383(17) Uani 1 1 d . . . . .
C62 C 0.2442(7) -0.2473(5) 0.4541(4) 0.0372(17) Uani 1 1 d . . . . .
C15 C -0.1392(7) -0.2189(4) 0.1597(4) 0.0303(15) Uani 1 1 d . . . . .
C31 C -0.0420(7) -0.5332(4) 0.3291(4) 0.0354(16) Uani 1 1 d . . . . .
C47 C -0.7192(7) 0.0379(5) 0.4076(4) 0.0359(16) Uani 1 1 d . . . . .
H47 H -0.7747 0.0191 0.4508 0.043 Uiso 1 1 calc R U . . .
C4 C -0.1841(6) 0.1882(4) 0.2853(4) 0.0297(14) Uani 1 1 d . . . . .
C56 C -0.5122(7) -0.1258(5) 0.5339(4) 0.0320(15) Uani 1 1 d . . . . .
C25 C -0.1882(9) 0.4829(5) 0.1489(4) 0.044(2) Uani 1 1 d . . . . .
C42 C -0.2260(7) -0.1783(4) 0.5008(4) 0.0333(16) Uani 1 1 d . . . . .
H42 H -0.2736 -0.2029 0.5473 0.040 Uiso 1 1 calc R U . . .
C67 C -0.7389(8) 0.4121(5) 0.1655(5) 0.0428(19) Uani 1 1 d . . . . .
C7 C -0.2049(7) 0.2567(4) 0.0664(4) 0.0350(16) Uani 1 1 d . . . . .
H7 H -0.2183 0.3206 0.0388 0.042 Uiso 1 1 calc R U . . .
C34 C 0.0478(7) -0.3790(4) 0.2767(4) 0.0337(16) Uani 1 1 d . . . . .
C58 C 0.1120(7) -0.3275(4) 0.4349(4) 0.0357(16) Uani 1 1 d . . . . .
C51 C -0.5636(7) 0.1354(4) 0.1509(4) 0.0317(15) Uani 1 1 d . . . . .
C64 C -0.7751(8) 0.2996(5) 0.1034(4) 0.0399(17) Uani 1 1 d . . . . .
C16 C -0.1584(7) -0.2797(4) 0.2406(4) 0.0335(16) Uani 1 1 d . . . . .
C68 C -0.6805(7) 0.3221(5) 0.1976(4) 0.0345(16) Uani 1 1 d . . . . .
C21 C -0.1607(6) -0.0596(4) 0.1600(4) 0.0299(15) Uani 1 1 d . . . . .
C46 C -0.5975(7) 0.0021(4) 0.4067(4) 0.0320(15) Uani 1 1 d . . . . .
C48 C -0.7459(7) 0.1086(5) 0.3309(4) 0.0368(16) Uani 1 1 d . . . . .
H48 H -0.8237 0.1465 0.3144 0.044 Uiso 1 1 calc R U . . .
C35 C 0.0799(7) 0.0426(5) 0.2100(4) 0.0340(16) Uani 1 1 d . . . . .
H35 H 0.0539 0.1036 0.1735 0.041 Uiso 0.5 1 calc R U P A 2
C8 C -0.1847(7) 0.1971(4) 0.0334(4) 0.0344(16) Uani 1 1 d . . . . .
H8 H -0.1800 0.2118 -0.0215 0.041 Uiso 1 1 calc R U . . .
C28 C -0.3523(8) 0.3892(5) 0.1396(4) 0.0384(17) Uani 1 1 d . . . . .
C40 C -0.0722(6) -0.1515(4) 0.4133(4) 0.0280(14) Uani 1 1 d . . . . .
C14 C -0.1135(7) -0.2355(4) 0.0945(4) 0.0374(17) Uani 1 1 d . . . . .
H14 H -0.0964 -0.2937 0.0953 0.045 Uiso 1 1 calc R U . . .
C24 C -0.1583(8) 0.3892(5) 0.1783(4) 0.0388(17) Uani 1 1 d . . . . .
C52 C -0.5315(8) 0.1838(5) 0.0683(4) 0.0399(18) Uani 1 1 d . . . . .
H52 H -0.5522 0.2472 0.0376 0.048 Uiso 1 1 calc R U . . .
C19 C -0.3692(7) -0.2622(5) 0.3936(4) 0.0339(16) Uani 1 1 d . . . . .
H19 H -0.4008 -0.2785 0.4459 0.041 Uiso 1 1 calc R U . . .
C43 C -0.2666(6) -0.1025(4) 0.4302(4) 0.0288(14) Uani 1 1 d . . . . .
C13 C -0.1161(7) -0.1524(5) 0.0246(4) 0.0367(17) Uani 1 1 d . . . . .
H13 H -0.1040 -0.1452 -0.0284 0.044 Uiso 1 1 calc R U . . .
C54 C -0.4592(7) 0.0321(5) 0.1076(4) 0.0391(17) Uani 1 1 d . . . . .
C18 C -0.2706(7) -0.3076(4) 0.3718(4) 0.0337(16) Uani 1 1 d . . . . .
H18 H -0.2212 -0.3624 0.4063 0.040 Uiso 1 1 calc R U . . .
C59 C 0.1953(8) -0.4086(5) 0.4769(4) 0.0422(19) Uani 1 1 d . . . . .
C33 C 0.1276(7) -0.4611(5) 0.3074(5) 0.0384(17) Uani 1 1 d . . . . .
C3 C -0.1700(7) 0.2196(5) 0.3439(4) 0.0382(17) Uani 1 1 d . . . . .
H3 H -0.1914 0.2802 0.3376 0.046 Uiso 1 1 calc R U . . .
C2 C -0.1212(8) 0.1474(5) 0.4085(4) 0.0409(18) Uani 1 1 d . . . . .
H2 H -0.0996 0.1478 0.4557 0.049 Uiso 1 1 calc R U . . .
C27 C -0.3809(8) 0.4823(5) 0.1096(5) 0.0442(19) Uani 1 1 d . . . . .
C53 C -0.4678(8) 0.1241(5) 0.0422(4) 0.044(2) Uani 1 1 d . . . . .
H53 H -0.4340 0.1384 -0.0094 0.052 Uiso 1 1 calc R U . . .
C60 C 0.2982(7) -0.4082(5) 0.5057(4) 0.044(2) Uani 1 1 d . . . . .
C41 C -0.1065(7) -0.2097(4) 0.4902(4) 0.0327(15) Uani 1 1 d . . . . .
H41 H -0.0553 -0.2612 0.5275 0.039 Uiso 1 1 calc R U . . .
C37 C 0.2056(7) -0.0915(5) 0.2762(4) 0.0365(16) Uani 1 1 d . . . . .
H37 H 0.2746 -0.1394 0.2932 0.044 Uiso 1 1 calc R U . . .
C26 C -0.2989(9) 0.5287(5) 0.1146(5) 0.045(2) Uani 1 1 d . . . . .
C1 C -0.1073(7) 0.0691(5) 0.3934(4) 0.0347(16) Uani 1 1 d . . . . .
H1 H -0.0726 0.0092 0.4289 0.042 Uiso 0.5 1 calc R U P B 1
O3 O 0.0571(10) 0.1212(7) 0.1660(6) 0.041(2) Uani 0.5 1 d . . P C 1
C61 C 0.3254(7) -0.3272(6) 0.4967(5) 0.046(2) Uani 1 1 d . . . . .
C36 C 0.2027(7) -0.0098(5) 0.2155(4) 0.0410(18) Uani 1 1 d . . . . .
H36 H 0.2697 0.0102 0.1818 0.049 Uiso 1 1 calc R U . . .
C69 C -0.6338(9) -0.2692(6) 0.2103(5) 0.051(2) Uani 1 1 d . . . . .
H69 H -0.7223 -0.2452 0.2161 0.061 Uiso 1 1 calc R U . . .
N10 N -0.5326(6) -0.1765(4) 0.5984(4) 0.0440(16) Uani 1 1 d . . . . .
N4 N -0.1328(7) 0.1231(4) -0.1220(4) 0.0415(16) Uani 1 1 d . . . . .
O4 O -0.0580(10) -0.0027(7) 0.4409(6) 0.042(3) Uani 0.5 1 d . . P D 2
O5 O 0.6142(14) 0.3664(10) 0.3151(9) 0.045(6) Uani 0.38(2) 1 d . . . . .
H73 H 0.6807 0.3827 0.3132 0.068 Uiso 0.3(2) 1 calc R U . . .
C70 C 0.519(2) 0.4366(17) 0.3065(13) 0.048(9) Uani 0.37(4) 1 d . . . . .
H70 H 0.4647 0.4182 0.3527 0.072 Uiso 0.50(18) 1 calc R U . . .
H71 H 0.4733 0.4533 0.2588 0.072 Uiso 0.90(18) 1 calc R U . . .
H72 H 0.5511 0.4884 0.3017 0.072 Uiso 0.8(2) 1 calc R U . . .

loop_
_atom_site_aniso_label
_atom_site_aniso_U_11
_atom_site_aniso_U_22
_atom_site_aniso_U_33
_atom_site_aniso_U_23
_atom_site_aniso_U_13
_atom_site_aniso_U_12
Co1 0.0375(5) 0.0163(4) 0.0189(4) -0.0035(3) 0.0020(3) 0.0001(3)
Cl1 0.0643(14) 0.0551(13) 0.0402(11) -0.0149(10) 0.0011(10) -0.0167(11)
Cl2 0.0814(17) 0.0574(14) 0.0359(11) -0.0089(10) -0.0061(11) -0.0207(12)
Cl3 0.0841(17) 0.0529(13) 0.0470(12) -0.0241(11) -0.0021(11) -0.0084(12)
F7 0.065(3) 0.0183(19) 0.045(3) -0.0070(18) 0.002(2) -0.0076(19)
F5 0.048(3) 0.034(2) 0.047(3) -0.010(2) 0.000(2) -0.004(2)
F15 0.049(3) 0.047(3) 0.036(2) -0.011(2) 0.002(2) -0.015(2)
F20 0.056(3) 0.032(2) 0.035(2) -0.0114(19) -0.010(2) 0.002(2)
F1 0.057(3) 0.035(2) 0.036(2) -0.0084(19) -0.002(2) -0.010(2)
F6 0.044(3) 0.026(2) 0.049(3) -0.0102(19) -0.002(2) -0.0046(18)
F8 0.058(3) 0.021(2) 0.050(3) -0.0017(19) 0.005(2) 0.0082(19)
F12 0.088(4) 0.019(2) 0.048(3) -0.005(2) -0.003(3) 0.008(2)
F18 0.063(3) 0.024(2) 0.061(3) -0.005(2) -0.004(2) 0.014(2)
F9 0.042(3) 0.036(2) 0.066(3) -0.014(2) 0.000(2) 0.000(2)
F11 0.056(3) 0.028(2) 0.046(3) -0.0123(19) -0.007(2) -0.003(2)
F10 0.049(3) 0.023(2) 0.058(3) -0.008(2) 0.003(2) -0.0064(19)
F19 0.074(3) 0.030(2) 0.060(3) -0.024(2) 0.001(3) 0.000(2)
C44 0.038(4) 0.017(3) 0.022(3) -0.004(2) 0.001(3) -0.003(3)
F4 0.070(4) 0.035(3) 0.062(3) -0.017(2) -0.004(3) 0.019(2)
F16 0.063(3) 0.043(3) 0.058(3) -0.025(2) -0.025(2) 0.011(2)
C39 0.035(4) 0.026(3) 0.022(3) -0.009(3) 0.003(3) -0.002(3)
N11 0.036(3) 0.022(3) 0.024(3) -0.007(2) 0.004(2) -0.001(2)
F2 0.094(4) 0.034(2) 0.037(2) -0.011(2) 0.005(2) -0.030(3)
N7 0.034(3) 0.019(2) 0.024(3) -0.007(2) 0.001(2) -0.002(2)
O1 0.042(3) 0.027(2) 0.035(3) -0.010(2) 0.004(2) -0.003(2)
O2 0.062(4) 0.026(3) 0.028(3) -0.008(2) -0.003(2) 0.006(2)
N5 0.044(3) 0.021(3) 0.024(3) -0.009(2) 0.001(2) -0.004(2)
F17 0.061(3) 0.053(3) 0.046(3) -0.010(2) -0.024(2) 0.022(2)
F13 0.061(3) 0.051(3) 0.044(3) 0.000(2) -0.005(2) 0.030(2)
F3 0.107(4) 0.017(2) 0.053(3) -0.010(2) 0.003(3) 0.000(2)
C6 0.039(4) 0.012(3) 0.024(3) -0.004(2) 0.002(3) 0.002(2)
N3 0.039(3) 0.020(3) 0.025(3) -0.006(2) 0.003(2) -0.001(2)
C11 0.040(4) 0.021(3) 0.025(3) -0.007(3) 0.002(3) 0.001(3)
N6 0.049(4) 0.019(3) 0.025(3) -0.003(2) 0.002(3) 0.002(2)
C30 0.048(4) 0.019(3) 0.023(3) -0.005(3) 0.004(3) -0.002(3)
C49 0.037(4) 0.018(3) 0.032(4) -0.007(3) 0.000(3) 0.000(3)
C50 0.039(4) 0.022(3) 0.027(3) -0.005(3) -0.009(3) 0.004(3)
N1 0.039(3) 0.022(3) 0.023(3) -0.005(2) 0.002(2) -0.001(2)
C57 0.034(4) 0.024(3) 0.024(3) -0.004(3) -0.002(3) -0.001(3)
N8 0.035(3) 0.018(3) 0.024(3) -0.004(2) 0.003(2) 0.001(2)
F14 0.046(3) 0.072(4) 0.048(3) -0.005(3) -0.007(2) -0.003(3)
C63 0.037(4) 0.023(3) 0.027(3) -0.002(3) -0.002(3) 0.002(3)
N9 0.038(3) 0.016(2) 0.023(3) -0.004(2) 0.003(2) -0.001(2)
C55 0.039(4) 0.017(3) 0.023(3) -0.007(2) 0.000(3) -0.001(3)
C5 0.041(4) 0.020(3) 0.024(3) -0.007(3) 0.002(3) -0.005(3)
N2 0.040(3) 0.015(2) 0.022(3) -0.006(2) 0.000(2) -0.001(2)
C17 0.045(4) 0.017(3) 0.029(3) -0.006(3) -0.002(3) -0.002(3)
C12 0.052(4) 0.017(3) 0.024(3) -0.004(3) 0.003(3) -0.006(3)
C66 0.041(4) 0.023(3) 0.044(4) -0.004(3) -0.001(3) 0.013(3)
C38 0.029(3) 0.028(3) 0.024(3) -0.010(3) 0.000(3) -0.002(3)
C29 0.048(4) 0.016(3) 0.024(3) -0.006(3) 0.001(3) 0.000(3)
C23 0.051(4) 0.016(3) 0.020(3) -0.004(2) -0.001(3) -0.001(3)
C45 0.038(4) 0.025(3) 0.023(3) -0.009(3) 0.003(3) -0.002(3)
C65 0.045(4) 0.032(4) 0.035(4) -0.005(3) -0.003(3) 0.011(3)
C20 0.035(4) 0.025(3) 0.035(4) -0.012(3) 0.002(3) -0.003(3)
C22 0.044(4) 0.028(3) 0.026(3) -0.014(3) 0.002(3) -0.003(3)
C10 0.044(4) 0.017(3) 0.019(3) -0.002(2) 0.000(3) 0.000(3)
C9 0.045(4) 0.018(3) 0.020(3) -0.003(2) 0.004(3) -0.002(3)
N12 0.045(3) 0.015(2) 0.022(3) -0.003(2) -0.003(2) 0.005(2)
C32 0.047(5) 0.020(3) 0.033(4) -0.004(3) 0.000(3) 0.007(3)
C62 0.040(4) 0.033(4) 0.027(3) -0.006(3) 0.006(3) -0.002(3)
C15 0.042(4) 0.015(3) 0.028(3) -0.006(3) 0.000(3) -0.001(3)
C31 0.054(5) 0.016(3) 0.032(4) -0.009(3) 0.004(3) -0.004(3)
C47 0.040(4) 0.030(4) 0.035(4) -0.015(3) 0.006(3) -0.003(3)
C4 0.039(4) 0.020(3) 0.029(3) -0.012(3) 0.002(3) -0.001(3)
C56 0.040(4) 0.028(3) 0.023(3) -0.009(3) -0.003(3) 0.001(3)
C25 0.079(6) 0.023(3) 0.030(4) -0.011(3) 0.009(4) -0.016(4)
C42 0.041(4) 0.020(3) 0.026(3) -0.002(3) 0.003(3) 0.002(3)
C67 0.057(5) 0.025(4) 0.041(4) -0.014(3) 0.004(4) -0.001(3)
C7 0.057(5) 0.015(3) 0.020(3) 0.001(2) 0.002(3) -0.001(3)
C34 0.039(4) 0.022(3) 0.034(4) -0.007(3) 0.004(3) -0.006(3)
C58 0.045(4) 0.020(3) 0.034(4) -0.008(3) 0.003(3) 0.001(3)
C51 0.037(4) 0.019(3) 0.029(3) -0.004(3) -0.008(3) 0.003(3)
C64 0.053(5) 0.028(4) 0.033(4) -0.011(3) -0.003(3) -0.002(3)
C16 0.051(4) 0.015(3) 0.026(3) -0.003(3) -0.001(3) -0.001(3)
C68 0.041(4) 0.025(3) 0.034(4) -0.011(3) -0.004(3) 0.000(3)
C21 0.034(4) 0.017(3) 0.028(3) -0.003(3) 0.002(3) 0.001(3)
C46 0.040(4) 0.025(3) 0.022(3) -0.005(3) 0.005(3) -0.004(3)
C48 0.041(4) 0.026(3) 0.035(4) -0.010(3) -0.004(3) 0.004(3)
C35 0.047(4) 0.025(3) 0.022(3) -0.005(3) 0.008(3) -0.006(3)
C8 0.060(5) 0.018(3) 0.020(3) -0.006(3) -0.001(3) -0.001(3)
C28 0.056(5) 0.024(3) 0.031(4) -0.010(3) 0.000(3) -0.003(3)
C40 0.036(4) 0.015(3) 0.022(3) -0.002(2) -0.002(3) 0.002(3)
C14 0.058(5) 0.018(3) 0.030(4) -0.007(3) 0.005(3) -0.003(3)
C24 0.058(5) 0.022(3) 0.033(4) -0.010(3) 0.005(3) -0.008(3)
C52 0.056(5) 0.024(3) 0.026(3) -0.004(3) -0.005(3) 0.007(3)
C19 0.040(4) 0.032(4) 0.024(3) -0.009(3) 0.000(3) -0.003(3)
C43 0.038(4) 0.017(3) 0.022(3) -0.004(2) 0.002(3) 0.002(3)
C13 0.062(5) 0.024(3) 0.020(3) -0.008(3) 0.006(3) -0.006(3)
C54 0.045(4) 0.027(4) 0.032(4) -0.007(3) -0.004(3) 0.006(3)
C18 0.048(4) 0.018(3) 0.027(3) -0.004(3) 0.003(3) -0.004(3)
C59 0.056(5) 0.029(4) 0.031(4) -0.008(3) -0.002(3) 0.001(3)
C33 0.044(4) 0.027(3) 0.037(4) -0.011(3) -0.003(3) 0.002(3)
C3 0.056(5) 0.036(4) 0.026(3) -0.016(3) 0.009(3) -0.012(3)
C2 0.052(5) 0.042(4) 0.027(4) -0.013(3) 0.004(3) -0.011(4)
C27 0.054(5) 0.026(4) 0.038(4) -0.009(3) 0.000(4) 0.008(3)
C53 0.058(5) 0.028(4) 0.023(3) -0.001(3) 0.001(3) 0.009(3)
C60 0.043(4) 0.034(4) 0.030(4) 0.000(3) 0.001(3) 0.011(3)
C41 0.038(4) 0.024(3) 0.025(3) -0.003(3) 0.000(3) -0.002(3)
C37 0.036(4) 0.036(4) 0.031(4) -0.012(3) 0.002(3) 0.000(3)
C26 0.075(6) 0.014(3) 0.039(4) -0.009(3) 0.013(4) -0.002(3)
C1 0.047(4) 0.027(3) 0.023(3) -0.006(3) 0.003(3) -0.005(3)
O3 0.041(6) 0.031(5) 0.033(5) -0.004(4) 0.003(4) 0.003(4)
C61 0.026(4) 0.053(5) 0.035(4) -0.002(4) -0.001(3) 0.003(3)
C36 0.045(4) 0.041(4) 0.034(4) -0.015(3) 0.010(3) -0.012(3)
C69 0.057(5) 0.058(5) 0.041(5) -0.023(4) 0.002(4) -0.014(4)
N10 0.043(4) 0.040(4) 0.029(3) 0.002(3) -0.003(3) -0.004(3)
N4 0.067(5) 0.025(3) 0.025(3) -0.008(3) -0.001(3) -0.001(3)
O4 0.051(7) 0.035(6) 0.029(5) -0.007(4) -0.006(5) 0.004(5)
O5 0.039(10) 0.036(9) 0.043(9) -0.008(7) 0.011(7) 0.003(6)
C70 0.051(15) 0.061(17) 0.025(12) -0.018(10) -0.003(9) 0.003(11)

loop_
_atom_type_symbol
_atom_type_description
_atom_type_scat_dispersion_real
_atom_type_scat_dispersion_imag
_atom_type_scat_source
C C 0.0033 0.0016 'International Tables Vol C Tables 4.2.6.8 and 6.1.1.4'
H H 0.0000 0.0000 'International Tables Vol C Tables 4.2.6.8 and 6.1.1.4'
N N 0.0061 0.0033 'International Tables Vol C Tables 4.2.6.8 and 6.1.1.4'
O O 0.0106 0.0060 'International Tables Vol C Tables 4.2.6.8 and 6.1.1.4'
F F 0.0171 0.0103 'International Tables Vol C Tables 4.2.6.8 and 6.1.1.4'
Cl Cl 0.1484 0.1585 'International Tables Vol C Tables 4.2.6.8 and 6.1.1.4'
Co Co 0.3494 0.9721 'International Tables Vol C Tables 4.2.6.8 and 6.1.1.4'

loop_
_geom_angle_atom_site_label_1
_geom_angle_atom_site_label_2
_geom_angle_atom_site_label_3
_geom_angle
_geom_angle_site_symmetry_1
_geom_angle_site_symmetry_3
_geom_angle_publ_flag
N7 Co1 N1 88.8(2) . . ?
N7 Co1 N8 92.9(2) . . ?
N1 Co1 N8 91.6(2) . . ?
N7 Co1 N2 92.5(2) . . ?
N1 Co1 N2 92.6(2) . . ?
N8 Co1 N2 173.2(3) . . ?
N7 Co1 N3 87.1(2) . . ?
N1 Co1 N3 174.7(2) . . ?
N8 Co1 N3 85.2(2) . . ?
N2 Co1 N3 90.9(2) . . ?
N7 Co1 N9 176.7(2) . . ?
N1 Co1 N9 90.5(2) . . ?
N8 Co1 N9 90.3(2) . . ?
N2 Co1 N9 84.3(2) . . ?
N3 Co1 N9 93.8(2) . . ?
C45 C44 C43 130.9(6) . . ?
C45 C44 C55 107.0(6) . . ?
C43 C44 C55 121.9(6) . . ?
C38 C39 C40 124.2(6) . . ?
C38 C39 C57 119.7(6) . . ?
C40 C39 C57 116.1(5) . . ?
C46 N11 C55 111.4(5) . . ?
C46 N11 C49 108.3(6) . . ?
C55 N11 C49 139.7(6) . . ?
C35 N7 C38 106.8(6) . . ?
C35 N7 Co1 126.6(5) . . ?
C38 N7 Co1 126.2(4) . . ?
C12 N5 C21 111.1(5) . . ?
C12 N5 C15 109.0(5) . . ?
C21 N5 C15 139.2(6) . . ?
N2 C6 C5 124.5(6) . . ?
N2 C6 C7 109.6(6) . . ?
C5 C6 C7 125.7(6) . . ?
C21 N3 Co1 129.4(5) . . ?
C10 C11 C22 126.9(6) . . ?
C10 C11 C12 109.0(6) . . ?
C22 C11 C12 124.0(6) . . ?
C20 N6 C17 111.9(6) . . ?
F6 C30 C31 118.4(6) . . ?
F6 C30 C29 121.2(6) . . ?
C31 C30 C29 120.4(7) . . ?
C48 C49 N11 106.0(6) . . ?
C48 C49 C50 130.2(7) . . ?
N11 C49 C50 123.5(6) . . ?
C51 C50 C49 123.5(6) . . ?
C51 C50 C63 120.5(6) . . ?
C49 C50 C63 115.9(6) . . ?
C1 N1 C4 107.2(6) . . ?
C1 N1 Co1 127.2(5) . . ?
C4 N1 Co1 125.7(5) . . ?
C62 C57 C58 116.1(6) . . ?
C62 C57 C39 123.0(6) . . ?
C58 C57 C39 120.9(6) . . ?
C40 N8 C43 105.3(5) . . ?
C40 N8 Co1 125.8(4) . . ?
C43 N8 Co1 128.7(4) . . ?
C68 C63 C64 116.9(6) . . ?
C68 C63 C50 122.1(6) . . ?
C64 C63 C50 121.0(7) . . ?
C55 N9 Co1 130.3(5) . . ?
N9 C55 N11 129.2(6) . . ?
N9 C55 C44 124.6(6) . . ?
N11 C55 C44 106.2(5) . . ?
C4 C5 C6 124.5(6) . . ?
C4 C5 C23 119.8(6) . . ?
C6 C5 C23 115.5(6) . . ?
C6 N2 C9 106.5(5) . . ?
C6 N2 Co1 125.5(4) . . ?
C9 N2 Co1 128.0(4) . . ?
C16 C17 N6 125.4(6) . . ?
C16 C17 C18 129.1(6) . . ?
N6 C17 C18 105.4(6) . . ?
C13 C12 N5 109.2(6) . . ?
C13 C12 C11 143.6(6) . . ?
N5 C12 C11 106.9(6) . . ?
F18 C66 C67 121.1(8) . . ?
F18 C66 C65 119.2(7) . . ?
C67 C66 C65 119.6(7) . . ?
C39 C38 N7 123.7(6) . . ?
C39 C38 C37 127.7(6) . . ?
N7 C38 C37 108.4(6) . . ?
C34 C29 C30 116.8(6) . . ?
C34 C29 C16 121.7(6) . . ?
C30 C29 C16 121.5(7) . . ?
C28 C23 C24 115.9(6) . . ?
C28 C23 C5 121.9(7) . . ?
C24 C23 C5 122.2(7) . . ?
C44 C45 C56 128.7(6) . . ?
C44 C45 C46 109.0(6) . . ?
C56 C45 C46 122.3(6) . . ?
F17 C65 C64 120.5(8) . . ?
F17 C65 C66 120.1(7) . . ?
C64 C65 C66 119.3(7) . . ?
O1 C20 N6 125.5(6) . . ?
O1 C20 C19 129.0(7) . . ?
N6 C20 C19 105.5(6) . . ?
N4 C22 C11 179.2(9) . . ?
C11 C10 C9 131.2(6) . . ?
C11 C10 C21 106.5(6) . . ?
C9 C10 C21 122.1(6) . . ?
N2 C9 C10 123.6(6) . . ?
N2 C9 C8 109.6(6) . . ?
C10 C9 C8 126.7(6) . . ?
C54 N12 C51 111.3(6) . . ?
F8 C32 C31 120.4(7) . . ?
F8 C32 C33 119.0(7) . . ?
C31 C32 C33 120.6(6) . . ?
F15 C62 C57 120.5(6) . . ?
F15 C62 C61 116.0(7) . . ?
C57 C62 C61 123.4(7) . . ?
C14 C15 N5 105.3(6) . . ?
C14 C15 C16 130.0(6) . . ?
N5 C15 C16 124.6(6) . . ?
F7 C31 C32 120.3(6) . . ?
F7 C31 C30 119.2(7) . . ?
C32 C31 C30 120.5(7) . . ?
C46 C47 C48 106.0(6) . . ?
C5 C4 N1 124.3(6) . . ?
C5 C4 C3 127.5(6) . . ?
N1 C4 C3 107.9(6) . . ?
N10 C56 C45 176.5(8) . . ?
F2 C25 C26 120.9(7) . . ?
F2 C25 C24 118.7(8) . . ?
C26 C25 C24 120.3(8) . . ?
C41 C42 C43 107.4(6) . . ?
F19 C67 C66 119.2(7) . . ?
F19 C67 C68 120.5(7) . . ?
C66 C67 C68 120.2(7) . . ?
C8 C7 C6 107.0(6) . . ?
F10 C34 C29 119.0(6) . . ?
F10 C34 C33 117.0(7) . . ?
C29 C34 C33 123.8(7) . . ?
F11 C58 C57 120.5(6) . . ?
F11 C58 C59 118.9(7) . . ?
C57 C58 C59 120.6(7) . . ?
C50 C51 N12 125.6(6) . . ?
C50 C51 C52 128.5(6) . . ?
N12 C51 C52 105.9(6) . . ?
F16 C64 C65 117.6(7) . . ?
F16 C64 C63 120.7(6) . . ?
C65 C64 C63 121.7(7) . . ?
C17 C16 C15 123.0(6) . . ?
C17 C16 C29 119.5(6) . . ?
C15 C16 C29 117.4(6) . . ?
F20 C68 C63 120.1(6) . . ?
F20 C68 C67 117.8(7) . . ?
C63 C68 C67 122.0(7) . . ?
N3 C21 N5 129.0(6) . . ?
N3 C21 C10 124.7(6) . . ?
N5 C21 C10 106.3(6) . . ?
C47 C46 N11 109.6(6) . . ?
C47 C46 C45 144.0(6) . . ?
N11 C46 C45 106.2(6) . . ?
C49 C48 C47 110.1(6) . . ?
O3 C35 N7 129.8(8) . . ?
O3 C35 C36 121.1(8) . . ?
N7 C35 C36 108.9(6) . . ?
C7 C8 C9 107.2(6) . . ?
F5 C28 C27 117.7(7) . . ?
F5 C28 C23 120.0(6) . . ?
C27 C28 C23 122.3(8) . . ?
N8 C40 C41 110.1(6) . . ?
N8 C40 C39 124.4(6) . . ?
C41 C40 C39 125.5(6) . . ?
C15 C14 C13 110.2(6) . . ?
F1 C24 C23 120.7(6) . . ?
F1 C24 C25 117.6(7) . . ?
C23 C24 C25 121.6(8) . . ?
C53 C52 C51 108.9(6) . . ?
C18 C19 C20 107.7(6) . . ?
N8 C43 C42 109.9(6) . . ?
N8 C43 C44 122.8(6) . . ?
C42 C43 C44 127.2(6) . . ?
C12 C13 C14 106.2(6) . . ?
O2 C54 N12 125.7(7) . . ?
O2 C54 C53 128.9(7) . . ?
N12 C54 C53 105.4(6) . . ?
C19 C18 C17 109.6(6) . . ?
C60 C59 F12 122.4(7) . . ?
C60 C59 C58 121.4(8) . . ?
F12 C59 C58 116.3(7) . . ?
F9 C33 C34 121.6(7) . . ?
F9 C33 C32 120.5(6) . . ?
C34 C33 C32 117.8(7) . . ?
C2 C3 C4 107.4(7) . . ?
C3 C2 C1 107.8(7) . . ?
F4 C27 C26 120.1(7) . . ?
F4 C27 C28 119.6(8) . . ?
C26 C27 C28 120.2(8) . . ?
C52 C53 C54 108.4(6) . . ?
C59 C60 F13 120.3(8) . . ?
C59 C60 C61 120.3(7) . . ?
F13 C60 C61 119.4(8) . . ?
C42 C41 C40 107.2(6) . . ?
C36 C37 C38 107.4(7) . . ?
F3 C26 C25 119.2(8) . . ?
F3 C26 C27 121.1(8) . . ?
C25 C26 C27 119.7(7) . . ?
O4 C1 N1 130.7(8) . . ?
O4 C1 C2 119.7(8) . . ?
N1 C1 C2 109.5(6) . . ?
F14 C61 C62 121.6(8) . . ?
F14 C61 C60 120.2(7) . . ?
C62 C61 C60 118.2(8) . . ?
C37 C36 C35 108.4(7) . . ?
Cl1 C69 Cl3 111.8(5) . . ?
Cl1 C69 Cl2 110.4(5) . . ?
Cl3 C69 Cl2 111.1(5) . . ?

loop_
_geom_bond_atom_site_label_1
_geom_bond_atom_site_label_2
_geom_bond_distance
_geom_bond_site_symmetry_2
_geom_bond_publ_flag
Co1 N7 1.910(6) . ?
Co1 N1 1.921(6) . ?
Co1 N8 1.938(5) . ?
Co1 N2 1.943(5) . ?
Co1 N3 1.952(6) . ?
Co1 N9 1.956(6) . ?
Cl1 C69 1.735(9) . ?
Cl2 C69 1.771(9) . ?
Cl3 C69 1.758(9) . ?
F7 C31 1.347(8) . ?
F5 C28 1.341(9) . ?
F15 C62 1.345(9) . ?
F20 C68 1.338(8) . ?
F1 C24 1.347(9) . ?
F6 C30 1.329(9) . ?
F8 C32 1.350(8) . ?
F12 C59 1.368(9) . ?
F18 C66 1.343(8) . ?
F9 C33 1.339(9) . ?
F11 C58 1.334(9) . ?
F10 C34 1.357(8) . ?
F19 C67 1.337(9) . ?
C44 C45 1.388(9) . ?
C44 C43 1.420(9) . ?
C44 C55 1.490(8) . ?
F4 C27 1.349(10) . ?
F16 C64 1.325(9) . ?
C39 C38 1.364(9) . ?
C39 C40 1.437(9) . ?
C39 C57 1.496(9) . ?
N11 C46 1.393(8) . ?
N11 C55 1.393(9) . ?
N11 C49 1.408(9) . ?
F2 C25 1.358(10) . ?
N7 C35 1.369(8) . ?
N7 C38 1.410(8) . ?
O1 C20 1.231(8) . ?
O2 C54 1.231(9) . ?
N5 C12 1.386(8) . ?
N5 C21 1.396(9) . ?
N5 C15 1.424(8) . ?
F17 C65 1.333(9) . ?
F13 C60 1.342(8) . ?
F3 C26 1.346(8) . ?
C6 N2 1.370(8) . ?
C6 C5 1.417(9) . ?
C6 C7 1.427(9) . ?
N3 C21 1.271(9) . ?
C11 C10 1.400(9) . ?
C11 C22 1.411(9) . ?
C11 C12 1.447(9) . ?
N6 C20 1.373(9) . ?
N6 C17 1.382(8) . ?
C30 C31 1.394(9) . ?
C30 C29 1.399(10) . ?
C49 C48 1.381(10) . ?
C49 C50 1.457(9) . ?
C50 C51 1.338(10) . ?
C50 C63 1.499(9) . ?
N1 C1 1.360(9) . ?
N1 C4 1.396(8) . ?
C57 C62 1.386(11) . ?
C57 C58 1.397(10) . ?
N8 C40 1.375(8) . ?
N8 C43 1.388(8) . ?
F14 C61 1.309(10) . ?
C63 C68 1.371(10) . ?
C63 C64 1.404(10) . ?
N9 C55 1.271(8) . ?
C5 C4 1.366(9) . ?
C5 C23 1.487(9) . ?
N2 C9 1.379(8) . ?
C17 C16 1.356(10) . ?
C17 C18 1.466(9) . ?
C12 C13 1.363(9) . ?
C66 C67 1.355(12) . ?
C66 C65 1.396(12) . ?
C38 C37 1.447(10) . ?
C29 C34 1.366(10) . ?
C29 C16 1.492(9) . ?
C23 C28 1.393(11) . ?
C23 C24 1.395(11) . ?
C45 C56 1.406(9) . ?
C45 C46 1.464(10) . ?
C65 C64 1.375(10) . ?
C20 C19 1.492(9) . ?
C22 N4 1.160(9) . ?
C10 C9 1.403(9) . ?
C10 C21 1.487(8) . ?
C9 C8 1.420(9) . ?
N12 C54 1.371(9) . ?
N12 C51 1.399(8) . ?
C32 C31 1.355(11) . ?
C32 C33 1.383(11) . ?
C62 C61 1.395(10) . ?
C15 C14 1.367(10) . ?
C15 C16 1.438(9) . ?
C47 C46 1.367(10) . ?
C47 C48 1.419(10) . ?
C4 C3 1.455(10) . ?
C56 N10 1.170(9) . ?
C25 C26 1.363(13) . ?
C25 C24 1.396(10) . ?
C42 C41 1.357(10) . ?
C42 C43 1.407(9) . ?
C67 C68 1.389(10) . ?
C7 C8 1.366(10) . ?
C34 C33 1.380(10) . ?
C58 C59 1.416(10) . ?
C51 C52 1.453(10) . ?
C35 O3 1.198(12) . ?
C35 C36 1.450(11) . ?
C28 C27 1.384(10) . ?
C40 C41 1.416(9) . ?
C14 C13 1.434(9) . ?
C52 C53 1.347(10) . ?
C19 C18 1.337(10) . ?
C54 C53 1.483(10) . ?
C59 C60 1.328(12) . ?
C3 C2 1.343(11) . ?
C2 C1 1.442(11) . ?
C27 C26 1.364(13) . ?
C60 C61 1.397(13) . ?
C37 C36 1.341(10) . ?
C1 O4 1.192(12) . ?
O5 C70 1.37(2) . ?
